data_4129672
loop_
_publ_author_name
'Pinkowicz, Dawid'
'Southerland, Heather I.'
'Avenda\~no, Carolina'
'Prosvirin, Andrey'
'Sanders, Codi'
'Wernsdorfer, Wolfgang'
'Pedersen, Kasper S.'
'Dreiser, Jan'
'Cl\'erac, Rodolphe'
'Nehrkorn, Joscha'
'Simeoni, Giovanna G.'
'Schnegg, Alexander'
'Holldack, Karsten'
'Dunbar, Kim R.'

_publ_section_title
;
 Cyanide Single-Molecule Magnets Exhibiting Solvent Dependent Reversible
 &quot;On&quot; and &quot;Off&quot; Exchange Bias Behavior.
;
_journal_issue 45
_journal_name_full 'Journal of the American Chemical Society'
_journal_page_first 14406
_journal_page_last 14422
_journal_paper_doi 10.1021/jacs.5b09378
_journal_volume 137
_journal_year 2015
_chemical_formula_sum 'C91 H94 Co0.92 Mn2 N11 O13 Os0.08 P2'
_chemical_formula_weight 1791.02
_space_group_IT_number 15
_space_group_name_Hall '-C 2yc'
_space_group_name_H-M_alt 'C 1 2/c 1'
_symmetry_cell_setting monoclinic
_symmetry_space_group_name_H-M 'C 1 2/c 1'
_atom_sites_solution_hydrogens geom
_atom_sites_solution_primary direct
_atom_sites_solution_secondary difmap
_audit_creation_method SHELXL-97
_cell_angle_alpha 90.000
_cell_angle_beta 102.588(1)
_cell_angle_gamma 90.000
_cell_formula_units_Z 4
_cell_length_a 17.062(1)
_cell_length_b 13.837(1)
_cell_length_c 37.104(2)
_cell_measurement_temperature 110(2)
_cell_volume 8549.2(9)
_computing_structure_refinement 'SHELXL-97 (Sheldrick, 2008)'
_diffrn_ambient_temperature 110(2)
_diffrn_measured_fraction_theta_full 0.997
_diffrn_measured_fraction_theta_max 0.997
_diffrn_radiation_monochromator graphite
_diffrn_radiation_source 'fine-focus sealed tube'
_diffrn_radiation_type MoK\a
_diffrn_radiation_wavelength 0.71073
_diffrn_reflns_av_R_equivalents 0.0471
_diffrn_reflns_av_sigmaI/netI 0.0336
_diffrn_reflns_limit_h_max 20
_diffrn_reflns_limit_h_min -20
_diffrn_reflns_limit_k_max 16
_diffrn_reflns_limit_k_min -16
_diffrn_reflns_limit_l_max 44
_diffrn_reflns_limit_l_min -44
_diffrn_reflns_number 42524
_diffrn_reflns_theta_full 25.43
_diffrn_reflns_theta_max 25.43
_diffrn_reflns_theta_min 1.91
_exptl_absorpt_coefficient_mu 0.693
_exptl_absorpt_correction_T_max 0.7452
_exptl_absorpt_correction_T_min 0.6782
_exptl_absorpt_correction_type multi-scan
_exptl_absorpt_process_details SADABS
_exptl_crystal_colour red
_exptl_crystal_density_diffrn 1.392
_exptl_crystal_density_method 'not measured'
_exptl_crystal_description plate
_exptl_crystal_F_000 3727.7
_exptl_crystal_size_max 0.16
_exptl_crystal_size_mid 0.14
_exptl_crystal_size_min 0.04
_refine_diff_density_max 0.628
_refine_diff_density_min -0.466
_refine_diff_density_rms 0.059
_refine_ls_extinction_method none
_refine_ls_goodness_of_fit_ref 1.021
_refine_ls_hydrogen_treatment mixed
_refine_ls_matrix_type full
_refine_ls_number_parameters 608
_refine_ls_number_reflns 7875
_refine_ls_number_restraints 0
_refine_ls_restrained_S_all 1.021
_refine_ls_R_factor_all 0.0455
_refine_ls_R_factor_gt 0.0347
_refine_ls_shift/su_max 0.002
_refine_ls_shift/su_mean 0.000
_refine_ls_structure_factor_coef Fsqd
_refine_ls_weighting_details 'calc w=1/[\s^2^(Fo^2^)+(0.0323P)^2^+18.2463P] where P=(Fo^2^+2Fc^2^)/3'
_refine_ls_weighting_scheme calc
_refine_ls_wR_factor_gt 0.0786
_refine_ls_wR_factor_ref 0.0837
_reflns_number_gt 6612
_reflns_number_total 7875
_reflns_threshold_expression >2\s(I)
_cod_data_source_file ja5b09378_si_003.cif
_cod_data_source_block iof107_xprep
_cod_original_sg_symbol_H-M C2/c
_cod_database_code 4129672

loop_
_symmetry_equiv_pos_as_xyz
'x, y, z'
'-x, y, -z+1/2'
'x+1/2, y+1/2, z'
'-x+1/2, y+1/2, -z+1/2'
'-x, -y, -z'
'x, -y, z-1/2'
'-x+1/2, -y+1/2, -z'
'x+1/2, -y+1/2, z-1/2'

loop_
_atom_site_label
_atom_site_type_symbol
_atom_site_fract_x
_atom_site_fract_y
_atom_site_fract_z
_atom_site_U_iso_or_equiv
_atom_site_adp_type
_atom_site_occupancy
_atom_site_symmetry_multiplicity
_atom_site_calc_flag
_atom_site_refinement_flags
Co1 Co 0.7500 0.2500 0.0000 0.0029(4) Uani 0.92 2 d SP
Os1 Os 0.7500 0.2500 0.0000 0.047(3) Uani 0.08 2 d SP
Mn1 Mn 0.512134(19) 0.28260(2) 0.054039(9) 0.01319(9) Uani 1 1 d .
P1 P 0.91313(3) 0.18400(4) 0.250288(15) 0.01510(13) Uani 1 1 d .
O1 O 0.58870(9) 0.36560(11) 0.08141(4) 0.0186(4) Uani 1 1 d .
O3 O 0.43878(10) 0.29854(12) 0.09963(4) 0.0210(4) Uani 1 1 d .
O50 O 0.32175(10) 0.42853(12) 0.10057(5) 0.0223(4) Uani 1 1 d .
N1 N 0.57737(11) 0.27850(14) 0.00805(5) 0.0177(4) Uani 1 1 d .
N5 N 0.42516(10) 0.20345(13) 0.02330(5) 0.0131(4) Uani 1 1 d .
N4 N 0.44226(10) 0.39102(13) 0.03092(5) 0.0131(4) Uani 1 1 d .
O2 O 0.56401(9) 0.17447(11) 0.07867(4) 0.0179(3) Uani 1 1 d .
N6 N 1.0000 0.22350(19) 0.2500 0.0169(6) Uani 1 2 d S
O52 O 0.35974(10) -0.00490(13) 0.12843(5) 0.0258(4) Uani 1 1 d .
N2 N 0.80111(12) 0.38112(14) 0.06770(5) 0.0213(4) Uani 1 1 d .
C10 C 0.42197(13) 0.10951(16) 0.02385(6) 0.0146(5) Uani 1 1 d .
H10 H 0.3775 0.0802 0.0089 0.018 Uiso 1 1 calc R
C2 C 0.78243(13) 0.33062(16) 0.04261(6) 0.0159(5) Uani 1 1 d .
C11 C 0.36819(12) 0.25969(16) -0.00192(6) 0.0136(5) Uani 1 1 d .
C31 C 0.91013(13) 0.06017(16) 0.26476(6) 0.0166(5) Uani 1 1 d .
C17 C 0.45140(13) 0.48054(16) 0.04185(6) 0.0147(5) Uani 1 1 d .
H17 H 0.4127 0.5248 0.0306 0.018 Uiso 1 1 calc R
C3 C 0.74030(13) 0.36379(17) -0.03019(6) 0.0173(5) Uani 1 1 d .
C4 C 0.55067(13) 0.08194(16) 0.07057(6) 0.0140(5) Uani 1 1 d .
C13 C 0.25658(13) 0.28370(17) -0.05271(6) 0.0182(5) Uani 1 1 d .
H13 H 0.2162 0.2586 -0.0713 0.022 Uiso 1 1 calc R
C16 C 0.37708(13) 0.36018(16) 0.00217(6) 0.0142(5) Uani 1 1 d .
N3 N 0.73252(12) 0.43399(15) -0.04745(6) 0.0249(5) Uani 1 1 d .
C6 C 0.59658(14) -0.08328(16) 0.08102(6) 0.0178(5) Uani 1 1 d .
H6 H 0.6355 -0.1269 0.0926 0.021 Uiso 1 1 calc R
C1 C 0.64199(14) 0.26643(15) 0.00440(6) 0.0151(5) Uani 1 1 d .
C23 C 0.58256(13) 0.45870(16) 0.08732(6) 0.0149(5) Uani 1 1 d .
C14 C 0.26482(13) 0.38303(17) -0.04852(6) 0.0189(5) Uani 1 1 d .
H14 H 0.2296 0.4238 -0.0642 0.023 Uiso 1 1 calc R
C37 C 0.87084(13) 0.25812(17) 0.28123(6) 0.0186(5) Uani 1 1 d .
C7 C 0.52753(14) -0.11756(17) 0.05714(6) 0.0188(5) Uani 1 1 d .
H7 H 0.5199 -0.1836 0.0531 0.023 Uiso 1 1 calc R
C32 C 0.88907(14) -0.01315(17) 0.23880(7) 0.0220(5) Uani 1 1 d .
H32 H 0.8716 0.0021 0.2139 0.026 Uiso 1 1 calc R
C19 C 0.51470(15) 0.61493(16) 0.07969(7) 0.0210(5) Uani 1 1 d .
H19 H 0.4710 0.6528 0.0687 0.025 Uiso 1 1 calc R
C30 C 0.88038(15) 0.22637(16) 0.17576(6) 0.0211(5) Uani 1 1 d .
H30 H 0.9354 0.2365 0.1792 0.025 Uiso 1 1 calc R
C42 C 0.90099(15) 0.35073(18) 0.28966(7) 0.0260(6) Uani 1 1 d .
H42 H 0.9448 0.3722 0.2808 0.031 Uiso 1 1 calc R
C22 C 0.64588(14) 0.50303(17) 0.11236(6) 0.0179(5) Uani 1 1 d .
H22 H 0.6907 0.4668 0.1233 0.022 Uiso 1 1 calc R
C25 C 0.84810(13) 0.19627(16) 0.20514(6) 0.0170(5) Uani 1 1 d .
C36 C 0.93579(14) 0.03666(17) 0.30207(6) 0.0207(5) Uani 1 1 d .
H36 H 0.9503 0.0854 0.3195 0.025 Uiso 1 1 calc R
C33 C 0.89424(15) -0.10919(18) 0.25010(7) 0.0277(6) Uani 1 1 d .
H33 H 0.8811 -0.1583 0.2327 0.033 Uiso 1 1 calc R
C18 C 0.51634(13) 0.51628(16) 0.06986(6) 0.0161(5) Uani 1 1 d .
C20 C 0.57613(15) 0.65585(17) 0.10509(7) 0.0242(6) Uani 1 1 d .
H20 H 0.5737 0.7204 0.1117 0.029 Uiso 1 1 calc R
C5 C 0.60812(13) 0.01431(16) 0.08780(6) 0.0167(5) Uani 1 1 d .
H5 H 0.6545 0.0355 0.1040 0.020 Uiso 1 1 calc R
C8 C 0.47083(14) -0.05295(16) 0.03959(6) 0.0168(5) Uani 1 1 d .
H8 H 0.4249 -0.0757 0.0235 0.020 Uiso 1 1 calc R
C26 C 0.76551(15) 0.18070(19) 0.19950(7) 0.0264(6) Uani 1 1 d .
H26 H 0.7433 0.1599 0.2189 0.032 Uiso 1 1 calc R
C9 C 0.48119(13) 0.04736(16) 0.04558(6) 0.0140(5) Uani 1 1 d .
C29 C 0.83076(16) 0.24152(17) 0.14114(7) 0.0262(6) Uani 1 1 d .
H29 H 0.8528 0.2612 0.1215 0.031 Uiso 1 1 calc R
C52 C 0.44191(16) -0.0319(2) 0.13938(8) 0.0268(6) Uani 1 1 d .
C35 C 0.93964(15) -0.05935(18) 0.31314(7) 0.0249(6) Uani 1 1 d .
H35 H 0.9561 -0.0750 0.3380 0.030 Uiso 1 1 calc R
C21 C 0.64241(15) 0.59944(17) 0.12092(6) 0.0220(5) Uani 1 1 d .
H21 H 0.6850 0.6275 0.1376 0.026 Uiso 1 1 calc R
C40 C 0.80033(16) 0.3791(2) 0.32476(7) 0.0342(7) Uani 1 1 d .
H40 H 0.7766 0.4197 0.3393 0.041 Uiso 1 1 calc R
C15 C 0.32481(13) 0.42197(17) -0.02131(6) 0.0171(5) Uani 1 1 d .
H15 H 0.3303 0.4886 -0.0187 0.020 Uiso 1 1 calc R
C12 C 0.30739(13) 0.22171(17) -0.02968(6) 0.0168(5) Uani 1 1 d .
H12 H 0.3013 0.1552 -0.0326 0.020 Uiso 1 1 calc R
C38 C 0.80544(15) 0.22668(18) 0.29482(6) 0.0232(5) Uani 1 1 d .
H38 H 0.7851 0.1648 0.2893 0.028 Uiso 1 1 calc R
C24 C 0.43734(16) 0.23225(18) 0.12867(7) 0.0271(6) Uani 1 1 d .
H24A H 0.4022 0.2561 0.1436 0.041 Uiso 1 1 calc R
H24B H 0.4906 0.2251 0.1436 0.041 Uiso 1 1 calc R
H24C H 0.4183 0.1707 0.1184 0.041 Uiso 1 1 calc R
C27 C 0.71670(15) 0.19627(19) 0.16494(7) 0.0301(6) Uani 1 1 d .
H27 H 0.6617 0.1857 0.1613 0.036 Uiso 1 1 calc R
C39 C 0.77053(16) 0.2872(2) 0.31647(7) 0.0296(6) Uani 1 1 d .
H39 H 0.7268 0.2658 0.3255 0.036 Uiso 1 1 calc R
C34 C 0.91890(15) -0.13170(18) 0.28704(7) 0.0269(6) Uani 1 1 d .
H34 H 0.9216 -0.1960 0.2945 0.032 Uiso 1 1 calc R
C28 C 0.74894(16) 0.22738(17) 0.13588(7) 0.0273(6) Uani 1 1 d .
H28 H 0.7157 0.2387 0.1129 0.033 Uiso 1 1 calc R
C50 C 0.35734(17) 0.4900(2) 0.13028(8) 0.0274(6) Uani 1 1 d .
C41 C 0.86541(16) 0.4111(2) 0.31143(8) 0.0360(7) Uani 1 1 d .
H41 H 0.8854 0.4731 0.3170 0.043 Uiso 1 1 calc R
O51 O 0.31441(13) 0.05341(18) 0.19013(7) 0.0470(6) Uani 1 1 d .
C51 C 0.2926(3) -0.0323(3) 0.20650(12) 0.0653(12) Uani 1 1 d .
O53 O 1.0000 -0.3806(5) 0.2500 0.186(4) Uani 1 2 d S
C53 C 0.9078(4) -0.3558(5) 0.2481(2) 0.071(3) Uani 0.50 1 d P
H53A H 0.8778 -0.4147 0.2475 0.107 Uiso 0.50 1 calc PR
H53B H 0.8868 -0.3190 0.2262 0.107 Uiso 0.50 1 calc PR
H53C H 0.9033 -0.3188 0.2695 0.107 Uiso 0.50 1 calc PR
H3 H 0.4011(17) 0.338(2) 0.0984(8) 0.032(8) Uiso 1 1 d .
H52 H 0.3400(19) -0.038(2) 0.1107(9) 0.044(10) Uiso 1 1 d .
H50 H 0.3037(19) 0.467(2) 0.0826(9) 0.050(10) Uiso 1 1 d .
H51 H 0.325(2) 0.037(2) 0.1707(10) 0.052(11) Uiso 1 1 d .
H50A H 0.3983(18) 0.529(2) 0.1245(8) 0.037(8) Uiso 1 1 d .
H50B H 0.3149(18) 0.533(2) 0.1385(8) 0.044(8) Uiso 1 1 d .
H50C H 0.3826(18) 0.450(2) 0.1512(9) 0.046(9) Uiso 1 1 d .
H52A H 0.473(2) -0.012(3) 0.1227(11) 0.076(12) Uiso 1 1 d .
H52B H 0.451(2) -0.096(3) 0.1485(10) 0.075(12) Uiso 1 1 d .
H52C H 0.465(2) 0.009(3) 0.1617(11) 0.077(12) Uiso 1 1 d .
H51A H 0.283(2) -0.015(3) 0.2318(12) 0.084(13) Uiso 1 1 d .
H51B H 0.338(3) -0.072(4) 0.2115(14) 0.124(19) Uiso 1 1 d .
H51C H 0.246(5) -0.063(6) 0.190(2) 0.23(4) Uiso 1 1 d .
H53 H 1.0000 -0.462(6) 0.2500 0.11(2) Uiso 1 2 d S

loop_
_atom_site_aniso_label
_atom_site_aniso_U_11
_atom_site_aniso_U_22
_atom_site_aniso_U_33
_atom_site_aniso_U_23
_atom_site_aniso_U_13
_atom_site_aniso_U_12
Co1 0.0007(7) 0.0036(8) 0.0043(9) 0.0000(7) 0.0000(6) 0.0010(6)
Os1 0.052(6) 0.046(6) 0.042(6) 0.008(5) 0.007(5) 0.008(4)
Mn1 0.01126(17) 0.01069(18) 0.01584(18) -0.00115(13) -0.00092(13) 0.00120(13)
P1 0.0147(3) 0.0165(3) 0.0127(3) -0.0004(2) 0.0001(2) 0.0007(2)
O1 0.0149(8) 0.0145(8) 0.0235(9) -0.0043(7) -0.0022(7) 0.0016(6)
O3 0.0243(9) 0.0187(9) 0.0210(9) 0.0055(7) 0.0070(7) 0.0076(8)
O50 0.0260(9) 0.0192(9) 0.0197(9) 0.0017(7) 0.0006(7) 0.0041(7)
N1 0.0154(10) 0.0187(10) 0.0186(10) -0.0015(8) 0.0027(8) 0.0004(8)
N5 0.0112(9) 0.0131(10) 0.0148(9) -0.0003(7) 0.0024(7) 0.0015(7)
N4 0.0124(9) 0.0126(10) 0.0147(9) 0.0006(7) 0.0038(8) 0.0000(7)
O2 0.0174(8) 0.0120(8) 0.0209(8) -0.0012(7) -0.0030(7) 0.0012(6)
N6 0.0153(14) 0.0167(14) 0.0164(14) 0.000 -0.0018(11) 0.000
O52 0.0226(9) 0.0280(10) 0.0234(10) -0.0065(8) -0.0022(8) 0.0025(8)
N2 0.0215(11) 0.0215(11) 0.0197(11) 0.0010(9) 0.0020(9) -0.0005(9)
C10 0.0127(11) 0.0172(12) 0.0139(11) -0.0016(9) 0.0030(9) -0.0019(9)
C2 0.0121(11) 0.0169(12) 0.0183(12) 0.0058(10) 0.0024(9) 0.0019(9)
C11 0.0112(11) 0.0157(12) 0.0141(11) 0.0005(9) 0.0028(9) 0.0016(9)
C31 0.0134(11) 0.0192(12) 0.0177(12) -0.0008(9) 0.0040(9) 0.0004(9)
C17 0.0153(11) 0.0127(11) 0.0165(11) 0.0034(9) 0.0044(9) 0.0029(9)
C3 0.0130(11) 0.0217(13) 0.0172(12) -0.0037(10) 0.0034(9) 0.0036(9)
C4 0.0168(11) 0.0133(11) 0.0126(11) 0.0000(9) 0.0046(9) 0.0008(9)
C13 0.0139(11) 0.0234(13) 0.0157(12) 0.0006(10) -0.0001(9) -0.0007(9)
C16 0.0114(11) 0.0172(12) 0.0143(11) 0.0004(9) 0.0035(9) 0.0012(9)
N3 0.0245(11) 0.0248(12) 0.0270(12) 0.0052(10) 0.0089(9) 0.0064(9)
C6 0.0203(12) 0.0160(12) 0.0173(12) 0.0036(9) 0.0048(10) 0.0062(9)
C1 0.0212(13) 0.0112(11) 0.0112(11) -0.0002(9) -0.0005(9) -0.0020(9)
C23 0.0174(11) 0.0142(12) 0.0142(11) -0.0008(9) 0.0060(9) -0.0023(9)
C14 0.0147(11) 0.0238(13) 0.0171(12) 0.0065(10) 0.0016(9) 0.0058(10)
C37 0.0186(12) 0.0217(13) 0.0138(11) 0.0009(9) -0.0002(9) 0.0062(10)
C7 0.0266(13) 0.0117(11) 0.0188(12) 0.0002(9) 0.0065(10) -0.0002(9)
C32 0.0212(12) 0.0228(13) 0.0206(13) -0.0018(10) 0.0013(10) -0.0028(10)
C19 0.0287(13) 0.0117(12) 0.0219(13) 0.0027(9) 0.0040(11) 0.0013(10)
C30 0.0238(13) 0.0172(12) 0.0198(12) 0.0007(10) -0.0009(10) -0.0023(10)
C42 0.0198(13) 0.0269(14) 0.0287(14) -0.0089(11) 0.0000(11) 0.0006(11)
C22 0.0183(12) 0.0187(12) 0.0159(12) 0.0004(9) 0.0020(9) -0.0026(9)
C25 0.0191(12) 0.0147(12) 0.0148(11) -0.0027(9) -0.0016(9) 0.0022(9)
C36 0.0221(13) 0.0226(13) 0.0176(12) -0.0018(10) 0.0049(10) 0.0020(10)
C33 0.0293(14) 0.0213(14) 0.0289(15) -0.0042(11) -0.0016(11) -0.0034(11)
C18 0.0209(12) 0.0123(11) 0.0158(11) 0.0019(9) 0.0055(9) -0.0017(9)
C20 0.0378(15) 0.0113(12) 0.0227(13) -0.0002(10) 0.0047(11) -0.0031(11)
C5 0.0147(11) 0.0175(12) 0.0169(12) 0.0015(9) 0.0010(9) 0.0005(9)
C8 0.0179(12) 0.0175(12) 0.0147(11) -0.0010(9) 0.0032(9) -0.0031(9)
C26 0.0226(13) 0.0344(15) 0.0209(13) -0.0024(11) 0.0021(10) 0.0003(11)
C9 0.0150(11) 0.0141(11) 0.0137(11) 0.0000(9) 0.0047(9) -0.0009(9)
C29 0.0357(15) 0.0185(13) 0.0208(13) 0.0037(10) -0.0018(11) -0.0026(11)
C52 0.0205(13) 0.0286(15) 0.0300(15) 0.0019(12) 0.0031(12) -0.0008(11)
C35 0.0277(14) 0.0268(14) 0.0214(13) 0.0073(11) 0.0081(11) 0.0057(11)
C21 0.0282(13) 0.0210(13) 0.0153(12) -0.0025(10) 0.0019(10) -0.0093(10)
C40 0.0284(15) 0.0462(18) 0.0235(14) -0.0133(13) -0.0043(11) 0.0191(13)
C15 0.0172(12) 0.0167(12) 0.0182(12) 0.0020(9) 0.0059(9) 0.0027(9)
C12 0.0148(11) 0.0176(12) 0.0183(12) -0.0019(9) 0.0040(9) -0.0011(9)
C38 0.0256(13) 0.0235(13) 0.0200(13) 0.0058(10) 0.0040(10) 0.0081(10)
C24 0.0308(14) 0.0245(14) 0.0256(14) 0.0075(11) 0.0056(11) 0.0034(11)
C27 0.0176(13) 0.0346(16) 0.0323(15) -0.0091(12) -0.0069(11) 0.0037(11)
C39 0.0285(14) 0.0406(16) 0.0206(13) 0.0074(12) 0.0072(11) 0.0157(12)
C34 0.0268(14) 0.0190(13) 0.0349(15) 0.0051(11) 0.0067(12) -0.0006(10)
C28 0.0355(15) 0.0190(13) 0.0204(13) -0.0020(10) -0.0092(11) 0.0050(11)
C50 0.0283(15) 0.0295(15) 0.0245(15) -0.0046(12) 0.0055(12) -0.0005(12)
C41 0.0287(15) 0.0312(16) 0.0416(17) -0.0181(13) -0.0066(13) 0.0064(12)
O51 0.0427(13) 0.0617(16) 0.0366(13) -0.0153(12) 0.0087(10) 0.0116(11)
C51 0.086(3) 0.075(3) 0.040(2) 0.018(2) 0.027(2) 0.041(3)
O53 0.195(8) 0.099(5) 0.231(9) 0.000 -0.024(6) 0.000
C53 0.044(4) 0.040(4) 0.108(6) -0.053(4) -0.033(4) 0.010(3)

loop_
_atom_type_symbol
_atom_type_description
_atom_type_scat_dispersion_real
_atom_type_scat_dispersion_imag
_atom_type_scat_source
C C 0.0033 0.0016 'International Tables Vol C Tables 4.2.6.8 and 6.1.1.4'
N N 0.0061 0.0033 'International Tables Vol C Tables 4.2.6.8 and 6.1.1.4'
O O 0.0106 0.0060 'International Tables Vol C Tables 4.2.6.8 and 6.1.1.4'
P P 0.1023 0.0942 'International Tables Vol C Tables 4.2.6.8 and 6.1.1.4'
Mn Mn 0.3368 0.7283 'International Tables Vol C Tables 4.2.6.8 and 6.1.1.4'
Co Co 0.3494 0.9721 'International Tables Vol C Tables 4.2.6.8 and 6.1.1.4'
Os Os -1.2165 7.6030 'International Tables Vol C Tables 4.2.6.8 and 6.1.1.4'
H H 0.0000 0.0000 'International Tables Vol C Tables 4.2.6.8 and 6.1.1.4'

loop_
_geom_angle_atom_site_label_1
_geom_angle_atom_site_label_2
_geom_angle_atom_site_label_3
_geom_angle
_geom_angle_site_symmetry_1
_geom_angle_site_symmetry_3
C1 Co1 C1 180.00(18) . 7_655
C1 Co1 C2 91.69(9) . 7_655
C1 Co1 C2 88.31(9) 7_655 7_655
C1 Co1 C2 88.31(9) . .
C1 Co1 C2 91.69(9) 7_655 .
C2 Co1 C2 180.00(15) 7_655 .
C1 Co1 C3 89.44(9) . .
C1 Co1 C3 90.56(9) 7_655 .
C2 Co1 C3 91.34(10) 7_655 .
C2 Co1 C3 88.66(10) . .
C1 Co1 C3 90.56(9) . 7_655
C1 Co1 C3 89.44(9) 7_655 7_655
C2 Co1 C3 88.66(10) 7_655 7_655
C2 Co1 C3 91.34(10) . 7_655
C3 Co1 C3 180.00(14) . 7_655
C1 Os1 C1 180.00(18) . 7_655
C1 Os1 C2 91.69(9) . 7_655
C1 Os1 C2 88.31(9) 7_655 7_655
C1 Os1 C2 88.31(9) . .
C1 Os1 C2 91.69(9) 7_655 .
C2 Os1 C2 180.00(15) 7_655 .
C1 Os1 C3 89.44(9) . .
C1 Os1 C3 90.56(9) 7_655 .
C2 Os1 C3 91.34(10) 7_655 .
C2 Os1 C3 88.66(10) . .
C1 Os1 C3 90.56(9) . 7_655
C1 Os1 C3 89.44(9) 7_655 7_655
C2 Os1 C3 88.66(10) 7_655 7_655
C2 Os1 C3 91.34(10) . 7_655
C3 Os1 C3 180.00(14) . 7_655
O1 Mn1 O2 91.48(7) . .
O1 Mn1 N4 93.05(7) . .
O2 Mn1 N4 171.04(7) . .
O1 Mn1 N5 175.35(7) . .
O2 Mn1 N5 93.10(7) . .
N4 Mn1 N5 82.30(8) . .
O1 Mn1 N1 91.44(7) . .
O2 Mn1 N1 95.25(7) . .
N4 Mn1 N1 92.37(7) . .
N5 Mn1 N1 88.95(7) . .
O1 Mn1 O3 88.26(7) . .
O2 Mn1 O3 89.59(7) . .
N4 Mn1 O3 82.83(7) . .
N5 Mn1 O3 90.96(7) . .
N1 Mn1 O3 175.16(7) . .
N6 P1 C31 114.75(11) . .
N6 P1 C37 108.25(11) . .
C31 P1 C37 108.07(11) . .
N6 P1 C25 110.40(8) . .
C31 P1 C25 108.36(11) . .
C37 P1 C25 106.69(10) . .
C23 O1 Mn1 128.49(14) . .
C24 O3 Mn1 126.33(15) . .
C1 N1 Mn1 137.98(17) . .
C10 N5 C11 122.07(19) . .
C10 N5 Mn1 124.68(15) . .
C11 N5 Mn1 113.11(14) . .
C17 N4 C16 122.53(18) . .
C17 N4 Mn1 124.26(15) . .
C16 N4 Mn1 113.11(14) . .
C4 O2 Mn1 128.51(14) . .
P1 N6 P1 139.57(18) . 2_755
N5 C10 C9 125.5(2) . .
N2 C2 Co1 178.2(2) . .
N2 C2 Os1 178.2(2) . .
C12 C11 C16 119.9(2) . .
C12 C11 N5 124.8(2) . .
C16 C11 N5 115.34(19) . .
C32 C31 C36 119.6(2) . .
C32 C31 P1 120.49(18) . .
C36 C31 P1 119.64(18) . .
N4 C17 C18 125.2(2) . .
N3 C3 Co1 177.1(2) . .
N3 C3 Os1 177.1(2) . .
O2 C4 C5 118.2(2) . .
O2 C4 C9 123.5(2) . .
C5 C4 C9 118.3(2) . .
C12 C13 C14 120.9(2) . .
C15 C16 C11 120.0(2) . .
C15 C16 N4 124.8(2) . .
C11 C16 N4 115.16(19) . .
C5 C6 C7 121.1(2) . .
N1 C1 Co1 177.7(2) . .
N1 C1 Os1 177.7(2) . .
O1 C23 C22 117.4(2) . .
O1 C23 C18 124.0(2) . .
C22 C23 C18 118.6(2) . .
C15 C14 C13 120.6(2) . .
C38 C37 C42 119.6(2) . .
C38 C37 P1 121.13(19) . .
C42 C37 P1 119.18(19) . .
C8 C7 C6 119.4(2) . .
C33 C32 C31 119.9(2) . .
C20 C19 C18 121.4(2) . .
C25 C30 C29 120.3(2) . .
C41 C42 C37 119.8(2) . .
C21 C22 C23 120.7(2) . .
C30 C25 C26 119.3(2) . .
C30 C25 P1 119.23(18) . .
C26 C25 P1 121.41(18) . .
C35 C36 C31 120.0(2) . .
C34 C33 C32 120.1(2) . .
C19 C18 C23 118.9(2) . .
C19 C18 C17 117.7(2) . .
C23 C18 C17 123.4(2) . .
C19 C20 C21 119.2(2) . .
C6 C5 C4 120.8(2) . .
C7 C8 C9 121.0(2) . .
C27 C26 C25 119.9(2) . .
C8 C9 C4 119.5(2) . .
C8 C9 C10 116.9(2) . .
C4 C9 C10 123.4(2) . .
C28 C29 C30 120.1(2) . .
C34 C35 C36 119.8(2) . .
C22 C21 C20 121.2(2) . .
C39 C40 C41 120.0(2) . .
C14 C15 C16 119.2(2) . .
C13 C12 C11 119.3(2) . .
C39 C38 C37 120.2(2) . .
C28 C27 C26 120.6(2) . .
C40 C39 C38 120.2(3) . .
C33 C34 C35 120.5(2) . .
C29 C28 C27 119.7(2) . .
C40 C41 C42 120.1(3) . .
C53 O53 C53 155.2(7) 2_755 .

loop_
_geom_bond_atom_site_label_1
_geom_bond_atom_site_label_2
_geom_bond_distance
_geom_bond_site_symmetry_2
Co1 C1 1.899(2) .
Co1 C1 1.899(2) 7_655
Co1 C2 1.916(2) 7_655
Co1 C2 1.916(2) .
Co1 C3 1.918(2) .
Co1 C3 1.918(2) 7_655
Os1 C1 1.899(2) .
Os1 C1 1.899(2) 7_655
Os1 C2 1.916(2) 7_655
Os1 C2 1.916(2) .
Os1 C3 1.918(2) .
Os1 C3 1.918(2) 7_655
Mn1 O1 1.8652(16) .
Mn1 O2 1.8721(16) .
Mn1 N4 1.9905(18) .
Mn1 N5 1.9911(18) .
Mn1 N1 2.2321(19) .
Mn1 O3 2.3237(17) .
P1 N6 1.5820(12) .
P1 C31 1.800(2) .
P1 C37 1.803(2) .
P1 C25 1.804(2) .
O1 C23 1.315(3) .
O3 C24 1.419(3) .
O50 C50 1.420(3) .
N1 C1 1.152(3) .
N5 C10 1.301(3) .
N5 C11 1.425(3) .
N4 C17 1.302(3) .
N4 C16 1.428(3) .
O2 C4 1.324(3) .
N6 P1 1.5820(11) 2_755
O52 C52 1.422(3) .
N2 C2 1.152(3) .
C10 C9 1.434(3) .
C11 C12 1.395(3) .
C11 C16 1.403(3) .
C31 C32 1.391(3) .
C31 C36 1.396(3) .
C17 C18 1.432(3) .
C3 N3 1.155(3) .
C4 C5 1.404(3) .
C4 C9 1.420(3) .
C13 C12 1.376(3) .
C13 C14 1.387(3) .
C16 C15 1.395(3) .
C6 C5 1.380(3) .
C6 C7 1.394(3) .
C23 C22 1.403(3) .
C23 C18 1.419(3) .
C14 C15 1.381(3) .
C37 C38 1.391(3) .
C37 C42 1.391(3) .
C7 C8 1.373(3) .
C32 C33 1.390(4) .
C19 C20 1.370(3) .
C19 C18 1.415(3) .
C30 C25 1.388(3) .
C30 C29 1.392(3) .
C42 C41 1.390(4) .
C22 C21 1.376(3) .
C25 C26 1.396(3) .
C36 C35 1.388(3) .
C33 C34 1.379(4) .
C20 C21 1.394(3) .
C8 C9 1.411(3) .
C26 C27 1.385(3) .
C29 C28 1.381(4) .
C35 C34 1.384(4) .
C40 C39 1.380(4) .
C40 C41 1.383(4) .
C38 C39 1.382(3) .
C27 C28 1.382(4) .
O51 C51 1.418(5) .
O53 C53 1.597(7) 2_755
O53 C53 1.597(7) .
